data_7025721
loop_
_publ_author_name
'Bruce, Michael I.'
'Humphrey, Paul A.'
'Zaitseva, Natasha N.'
'Nicholson, Brian K.'
'Skelton, Brian W.'
'White, Allan H.'

_publ_section_title
;
 Conversion of C[triple bond]C to CO in alkynyl-metal complexes: oxidation
 of carbon chains capped by carbon-tricobalt clusters.
;
_journal_issue 37
_journal_name_full 'Dalton transactions (Cambridge, England : 2003)'
_journal_page_first 8801
_journal_page_last 8811
_journal_paper_doi 10.1039/c002997c
_journal_volume 39
_journal_year 2010
_chemical_formula_moiety 'C46 H25 Co3 O17 P2 Ru3'
_chemical_formula_sum 'C46 H25 Co3 O17 P2 Ru3'
_chemical_formula_weight 1391.6
_chemical_name_systematic
;
?
;
_space_group_IT_number 15
_symmetry_cell_setting monoclinic
_symmetry_space_group_name_Hall '-C 2yc'
_symmetry_space_group_name_H-M 'C 1 2/c 1'
_atom_sites_solution_hydrogens geom
_atom_sites_solution_primary direct
_atom_sites_solution_secondary difmap
_audit_creation_date 2009-04-28T15:14:06-00:00
_audit_creation_method 'WinGX routine CIF_UPDATE'
_cell_angle_alpha 90
_cell_angle_beta 109.043(2)
_cell_angle_gamma 90
_cell_formula_units_Z 8
_cell_length_a 42.394(4)
_cell_length_b 11.2403(10)
_cell_length_c 21.920(2)
_cell_measurement_reflns_used 7607
_cell_measurement_temperature 150(2)
_cell_measurement_theta_max 34.25
_cell_measurement_theta_min 2.32
_cell_volume 9873.7(16)
_computing_cell_refinement 'Siemens SAINT (Siemens, 1995)'
_computing_data_collection 'Siemens SMART (Siemens, 1995)'
_computing_data_reduction 'xtal ADDREF SORTRF'
_computing_molecular_graphics OrtepII
_computing_publication_material WinGX
_computing_structure_refinement 'SHELXL-97 (Sheldrick, 2008)'
_computing_structure_solution xtal
_diffrn_ambient_temperature 150(2)
_diffrn_measured_fraction_theta_full 0.991
_diffrn_measured_fraction_theta_max 0.991
_diffrn_measurement_device_type
;
Bruker SMART CCD diffractometer
;
_diffrn_measurement_method '\w scans'
_diffrn_radiation_monochromator graphite
_diffrn_radiation_type MoK\a
_diffrn_radiation_wavelength 0.71073
_diffrn_reflns_av_R_equivalents 0.047
_diffrn_reflns_av_unetI/netI 0.0443
_diffrn_reflns_limit_h_max 64
_diffrn_reflns_limit_h_min -68
_diffrn_reflns_limit_k_max 18
_diffrn_reflns_limit_k_min -18
_diffrn_reflns_limit_l_max 35
_diffrn_reflns_limit_l_min -35
_diffrn_reflns_number 81132
_diffrn_reflns_theta_full 35.14
_diffrn_reflns_theta_max 35.14
_diffrn_reflns_theta_min 1.02
_diffrn_standards_decay_% 0
_diffrn_standards_number 0
_exptl_absorpt_coefficient_mu 2.015
_exptl_absorpt_correction_T_max 0.87
_exptl_absorpt_correction_T_min 0.65
_exptl_absorpt_correction_type multi-scan
_exptl_absorpt_process_details
;
SADABS; Sheldrick, 1996
;
_exptl_crystal_colour dark_red
_exptl_crystal_density_diffrn 1.872
_exptl_crystal_density_method 'not measured'
_exptl_crystal_description plate
_exptl_crystal_F_000 5440
_exptl_crystal_size_max 0.37
_exptl_crystal_size_mid 0.22
_exptl_crystal_size_min 0.07
_refine_diff_density_max 1.221
_refine_diff_density_min -1.011
_refine_diff_density_rms 0.142
_refine_ls_extinction_method none
_refine_ls_goodness_of_fit_ref 1.076
_refine_ls_hydrogen_treatment mixed
_refine_ls_matrix_type full
_refine_ls_number_parameters 677
_refine_ls_number_reflns 21780
_refine_ls_number_restraints 6
_refine_ls_restrained_S_all 1.077
_refine_ls_R_factor_all 0.0766
_refine_ls_R_factor_gt 0.0424
_refine_ls_shift/su_max 0.007
_refine_ls_shift/su_mean 0
_refine_ls_structure_factor_coef Fsqd
_refine_ls_weighting_details 'calc w=1/[\s^2^(Fo^2^)+(0.0380P)^2^+34.4174P] where P=(Fo^2^+2Fc^2^)/3'
_refine_ls_weighting_scheme calc
_refine_ls_wR_factor_gt 0.0944
_refine_ls_wR_factor_ref 0.1131
_reflns_number_gt 15239
_reflns_number_total 21780
_reflns_threshold_expression I>2\s(I)
_cod_data_source_file c002997c.txt
_cod_data_source_block br1078
_cod_original_sg_symbol_Hall -C_2yc
_cod_original_sg_symbol_H-M C_1_2/c_1
_cod_database_code 7025721

loop_
_symmetry_equiv_pos_as_xyz
'x, y, z'
'-x, y, -z+1/2'
'x+1/2, y+1/2, z'
'-x+1/2, y+1/2, -z+1/2'
'-x, -y, -z'
'x, -y, z-1/2'
'-x+1/2, -y+1/2, -z'
'x+1/2, -y+1/2, z-1/2'

loop_
_atom_site_label
_atom_site_type_symbol
_atom_site_fract_x
_atom_site_fract_y
_atom_site_fract_z
_atom_site_U_iso_or_equiv
_atom_site_adp_type
_atom_site_occupancy
_atom_site_symmetry_multiplicity
_atom_site_calc_flag
_atom_site_refinement_flags
_atom_site_disorder_assembly
_atom_site_disorder_group
Ru1 Ru 0.242601(6) 1.08232(2) 0.368210(11) 0.02504(5) Uani 1 1 d . . .
Ru2 Ru 0.190480(6) 1.241394(19) 0.301964(11) 0.02274(5) Uani 1 1 d . . .
Ru3 Ru 0.202840(6) 1.03357(2) 0.238556(11) 0.02561(5) Uani 1 1 d . . .
Co4 Co 0.128118(10) 0.67288(3) 0.425080(18) 0.02340(7) Uani 1 1 d . A .
Co5 Co 0.092082(10) 0.79663(4) 0.469804(18) 0.02591(8) Uani 1 1 d . A .
Co6 Co 0.152525(10) 0.83643(4) 0.501130(18) 0.02686(8) Uani 1 1 d . . .
C11 C 0.28863(9) 1.1431(3) 0.38606(18) 0.0383(7) Uani 1 1 d . . .
O11 O 0.31403(7) 1.1828(3) 0.39518(16) 0.0574(8) Uani 1 1 d . . .
C12 C 0.25476(9) 0.9198(3) 0.38770(17) 0.0364(7) Uani 1 1 d . . .
O12 O 0.26210(8) 0.8236(3) 0.39721(15) 0.0534(7) Uani 1 1 d . . .
C13 C 0.23900(8) 1.1067(3) 0.45203(15) 0.0316(6) Uani 1 1 d . . .
O13 O 0.23625(8) 1.1191(3) 0.50126(12) 0.0455(6) Uani 1 1 d . . .
C21 C 0.19847(8) 1.3979(3) 0.26973(16) 0.0310(6) Uani 1 1 d . . .
O21 O 0.20220(7) 1.4859(2) 0.24815(14) 0.0459(6) Uani 1 1 d . . .
C22 C 0.14350(8) 1.2377(3) 0.25640(15) 0.0314(6) Uani 1 1 d . . .
O22 O 0.11578(6) 1.2303(3) 0.23036(14) 0.0470(6) Uani 1 1 d . . .
C23 C 0.18445(8) 1.2985(3) 0.37908(16) 0.0317(6) Uani 1 1 d . . .
O23 O 0.18171(7) 1.3300(3) 0.42628(13) 0.0493(7) Uani 1 1 d . . .
C31 C 0.22308(9) 1.0452(3) 0.16911(15) 0.0335(6) Uani 1 1 d . . .
O31 O 0.23476(7) 1.0491(3) 0.12987(12) 0.0484(7) Uani 1 1 d . . .
C32 C 0.20706(11) 0.8639(3) 0.24788(17) 0.0414(8) Uani 1 1 d . . .
O32 O 0.20957(11) 0.7647(3) 0.25429(16) 0.0677(10) Uani 1 1 d . . .
C33 C 0.15763(9) 1.0200(3) 0.18317(15) 0.0327(6) Uani 1 1 d . . .
O33 O 0.13079(7) 1.0151(3) 0.15095(14) 0.0489(7) Uani 1 1 d . . .
C41 C 0.13184(9) 0.5584(3) 0.48333(16) 0.0342(6) Uani 1 1 d . . .
O41 O 0.13523(8) 0.4900(3) 0.52395(13) 0.0510(7) Uani 1 1 d . . .
C42 C 0.16181(9) 0.6443(3) 0.39502(18) 0.0382(7) Uani 1 1 d . . .
O42 O 0.18291(8) 0.6243(3) 0.37541(17) 0.0629(9) Uani 1 1 d . . .
C51 C 0.08881(9) 0.7327(4) 0.54256(15) 0.0392(8) Uani 1 1 d . . .
O51 O 0.08665(8) 0.6975(4) 0.58988(13) 0.0656(10) Uani 1 1 d . . .
C52 C 0.07857(10) 0.9458(3) 0.47228(19) 0.0402(8) Uani 1 1 d . . .
O52 O 0.07111(9) 1.0427(3) 0.47299(18) 0.0608(9) Uani 1 1 d . . .
C61 C 0.16236(9) 0.7523(3) 0.57558(15) 0.0351(7) Uani 1 1 d . . .
O61 O 0.16732(7) 0.6955(3) 0.62058(12) 0.0482(7) Uani 1 1 d . . .
C62 C 0.19146(8) 0.8374(3) 0.48577(15) 0.0335(6) Uani 1 1 d . . .
O62 O 0.21639(6) 0.8408(3) 0.47664(13) 0.0447(6) Uani 1 1 d . . .
C63 C 0.15216(10) 0.9912(3) 0.51986(18) 0.0415(8) Uani 1 1 d . . .
O63 O 0.15191(9) 1.0898(3) 0.53009(18) 0.0656(9) Uani 1 1 d . . .
C1 C 0.19177(7) 1.0597(2) 0.32354(13) 0.0231(5) Uani 1 1 d . . .
C2 C 0.16643(7) 1.0027(2) 0.34048(13) 0.0238(5) Uani 1 1 d . . .
C3 C 0.14277(8) 0.9592(3) 0.35156(14) 0.0265(5) Uani 1 1 d . . .
C4 C 0.11338(7) 0.9174(2) 0.36388(13) 0.0228(5) Uani 1 1 d . . .
O4 O 0.08547(5) 0.95007(19) 0.32921(11) 0.0298(4) Uani 1 1 d . . .
C5 C 0.11871(7) 0.8361(2) 0.41827(12) 0.0225(5) Uani 1 1 d . . .
P4 P 0.089259(19) 0.61403(6) 0.33642(3) 0.02394(13) Uani 1 1 d . . .
C411 C 0.09786(8) 0.6333(3) 0.26031(14) 0.0305(6) Uani 1 1 d . A .
C412 C 0.09039(10) 0.7387(3) 0.22445(18) 0.0395(8) Uani 1 1 d . . .
H412 H 0.0801 0.8027 0.239 0.047 Uiso 1 1 calc R A .
C413 C 0.09803(12) 0.7503(4) 0.16733(19) 0.0488(10) Uani 1 1 d . A .
H413 H 0.0928 0.8217 0.1429 0.059 Uiso 1 1 calc R . .
C414 C 0.11335(10) 0.6559(4) 0.14653(18) 0.0483(10) Uani 1 1 d . . .
H414 H 0.1185 0.6627 0.1076 0.058 Uiso 1 1 calc R A .
C415 C 0.12083(13) 0.5557(5) 0.1814(2) 0.0673(15) Uani 1 1 d . A .
H415 H 0.1316 0.4924 0.1674 0.081 Uiso 1 1 calc R . .
C416 C 0.11303(13) 0.5432(5) 0.2378(2) 0.0629(14) Uani 1 1 d . . .
H416 H 0.1183 0.4709 0.2614 0.076 Uiso 1 1 calc R A .
C421 C 0.0771(4) 0.4586(11) 0.3322(9) 0.033(4) Uani 0.716(10) 1 d P A 1
C422 C 0.05065(17) 0.4206(5) 0.2785(4) 0.067(3) Uani 0.716(10) 1 d P A 1
H422 H 0.0377 0.477 0.2484 0.08 Uiso 0.716(10) 1 calc PR A 1
C423 C 0.04357(18) 0.3010(6) 0.2695(5) 0.095(4) Uani 0.716(10) 1 d P A 1
H423 H 0.0254 0.2751 0.2336 0.114 Uiso 0.716(10) 1 calc PR A 1
C424 C 0.06280(17) 0.2186(5) 0.3123(5) 0.066(3) Uani 0.716(10) 1 d P A 1
H424 H 0.0574 0.1365 0.3058 0.08 Uiso 0.716(10) 1 calc PR A 1
C425 C 0.0897(5) 0.2533(14) 0.3644(9) 0.054(5) Uani 0.716(10) 1 d P A 1
H425 H 0.1028 0.1968 0.3942 0.065 Uiso 0.716(10) 1 calc PR A 1
C426 C 0.0968(3) 0.3735(10) 0.3714(5) 0.0345(18) Uani 0.716(10) 1 d P A 1
H426 H 0.1163 0.3983 0.4048 0.041 Uiso 0.716(10) 1 calc PR A 1
C431 C 0.0782(14) 0.457(4) 0.333(3) 0.045(14) Uiso 0.284(10) 1 d P A 2
C432 C 0.0436(3) 0.4149(11) 0.3146(6) 0.030(2) Uiso 0.284(10) 1 d P A 2
H432 H 0.0258 0.4699 0.2987 0.036 Uiso 0.284(10) 1 calc PR A 2
C433 C 0.0366(3) 0.2940(12) 0.3199(7) 0.038(3) Uiso 0.284(10) 1 d P A 2
H433 H 0.0141 0.2676 0.3034 0.046 Uiso 0.284(10) 1 calc PR A 2
C434 C 0.0610(4) 0.2139(14) 0.3479(7) 0.038(3) Uiso 0.284(10) 1 d P A 2
H434 H 0.0564 0.1332 0.3548 0.046 Uiso 0.284(10) 1 calc PR A 2
C435 C 0.0924(12) 0.258(4) 0.3652(15) 0.035(6) Uiso 0.284(10) 1 d P A 2
H435 H 0.1101 0.2013 0.3778 0.042 Uiso 0.284(10) 1 calc PR A 2
C436 C 0.1016(6) 0.376(2) 0.3663(11) 0.021(3) Uiso 0.284(10) 1 d P A 2
H436 H 0.1237 0.4008 0.3897 0.025 Uiso 0.284(10) 1 calc PR A 2
C0 C 0.05092(7) 0.6999(2) 0.32269(13) 0.0236(5) Uani 1 1 d . A .
H0A H 0.0316 0.6541 0.295 0.028 Uiso 1 1 calc R . .
H0B H 0.0523 0.7753 0.3004 0.028 Uiso 1 1 calc R . .
P5 P 0.045537(19) 0.73118(7) 0.40070(4) 0.02585(14) Uani 1 1 d . . .
C511 C 0.01204(8) 0.8402(3) 0.38294(15) 0.0344(7) Uani 1 1 d D A .
C512 C -0.00571(15) 0.8554(6) 0.4251(2) 0.0776(18) Uani 1 1 d D . .
H512 H -0.0019 0.8028 0.4607 0.093 Uiso 1 1 calc R A .
C513 C -0.02907(17) 0.9462(6) 0.4166(3) 0.091(2) Uani 1 1 d D A .
H513 H -0.0405 0.9557 0.447 0.109 Uiso 1 1 calc R . .
C514 C -0.03581(12) 1.0220(4) 0.3652(2) 0.0595(12) Uani 1 1 d D . .
H514 H -0.0521 1.0828 0.3585 0.071 Uiso 1 1 calc R A .
C515 C -0.01816(12) 1.0067(4) 0.3239(2) 0.0582(11) Uani 1 1 d D A .
H515 H -0.0224 1.0576 0.2875 0.07 Uiso 1 1 calc R . .
C516 C 0.00586(10) 0.9189(3) 0.3335(2) 0.0467(9) Uani 1 1 d D . .
H516 H 0.0184 0.9135 0.3046 0.056 Uiso 1 1 calc R A .
C521 C 0.02587(8) 0.5958(3) 0.41580(15) 0.0336(7) Uani 1 1 d . A .
C522 C 0.04460(9) 0.5089(3) 0.45732(18) 0.0408(8) Uani 1 1 d . . .
H522 H 0.0673 0.5241 0.4817 0.049 Uiso 1 1 calc R A .
C523 C 0.03028(12) 0.3999(4) 0.4632(2) 0.0551(11) Uani 1 1 d . A .
H523 H 0.0433 0.3403 0.4909 0.066 Uiso 1 1 calc R . .
C524 C -0.00275(12) 0.3786(4) 0.4289(2) 0.0586(12) Uani 1 1 d . . .
H524 H -0.0123 0.3036 0.4323 0.07 Uiso 1 1 calc R A .
C525 C -0.02198(11) 0.4653(5) 0.3897(2) 0.0616(13) Uani 1 1 d . A .
H525 H -0.045 0.4509 0.3674 0.074 Uiso 1 1 calc R . .
C526 C -0.00781(9) 0.5740(4) 0.3825(2) 0.0501(10) Uani 1 1 d . . .
H526 H -0.0211 0.6333 0.3549 0.06 Uiso 1 1 calc R A .
H1 H 0.2001(10) 1.188(4) 0.234(2) 0.044(11) Uiso 1 1 d . . .
H2 H 0.2441(11) 1.059(4) 0.288(2) 0.045(12) Uiso 1 1 d . . .
H3 H 0.2315(16) 1.236(5) 0.338(3) 0.09(2) Uiso 1 1 d . . .

loop_
_atom_site_aniso_label
_atom_site_aniso_U_11
_atom_site_aniso_U_22
_atom_site_aniso_U_33
_atom_site_aniso_U_23
_atom_site_aniso_U_13
_atom_site_aniso_U_12
Ru1 0.02294(10) 0.02780(11) 0.02529(10) 0.00516(8) 0.00914(8) 0.00193(8)
Ru2 0.02203(9) 0.02202(10) 0.02498(10) 0.00267(7) 0.00878(8) -0.00026(8)
Ru3 0.03118(11) 0.02512(10) 0.02371(10) 0.00189(8) 0.01334(8) 0.00031(8)
Co4 0.02455(17) 0.02375(17) 0.02127(16) 0.00180(13) 0.00663(13) -0.00207(14)
Co5 0.02864(19) 0.03106(19) 0.02107(16) -0.00175(14) 0.01227(14) -0.00716(15)
Co6 0.02833(19) 0.0316(2) 0.02003(16) -0.00056(14) 0.00704(14) -0.00852(15)
C11 0.0293(15) 0.0435(19) 0.0413(18) 0.0099(14) 0.0103(13) 0.0031(14)
O11 0.0290(13) 0.071(2) 0.069(2) 0.0144(16) 0.0117(13) -0.0064(13)
C12 0.0411(17) 0.0360(16) 0.0354(16) 0.0095(13) 0.0168(14) 0.0102(14)
O12 0.070(2) 0.0396(14) 0.0559(17) 0.0156(13) 0.0272(15) 0.0231(14)
C13 0.0336(15) 0.0305(14) 0.0298(14) 0.0025(11) 0.0091(12) -0.0012(12)
O13 0.0608(17) 0.0465(15) 0.0309(12) -0.0014(11) 0.0173(12) -0.0066(13)
C21 0.0294(14) 0.0276(14) 0.0355(15) 0.0036(11) 0.0101(12) -0.0006(11)
O21 0.0448(14) 0.0353(13) 0.0607(17) 0.0170(12) 0.0216(13) -0.0025(11)
C22 0.0321(15) 0.0313(15) 0.0297(14) 0.0004(11) 0.0086(12) 0.0028(12)
O22 0.0278(12) 0.0579(17) 0.0488(15) -0.0053(13) 0.0037(11) 0.0024(11)
C23 0.0259(13) 0.0329(15) 0.0349(15) 0.0001(12) 0.0081(12) 0.0034(11)
O23 0.0465(15) 0.0633(18) 0.0398(14) -0.0115(13) 0.0166(12) 0.0090(13)
C31 0.0366(16) 0.0380(16) 0.0296(14) 0.0042(12) 0.0158(13) 0.0053(13)
O31 0.0486(15) 0.0702(19) 0.0325(12) 0.0108(12) 0.0216(12) 0.0131(14)
C32 0.065(2) 0.0291(15) 0.0330(16) -0.0014(12) 0.0196(16) 0.0019(15)
O32 0.118(3) 0.0288(14) 0.0573(19) -0.0007(13) 0.029(2) 0.0068(16)
C33 0.0400(17) 0.0319(15) 0.0292(14) -0.0014(11) 0.0152(13) -0.0067(13)
O33 0.0405(14) 0.0578(17) 0.0446(15) -0.0047(13) 0.0086(12) -0.0148(13)
C41 0.0358(16) 0.0333(15) 0.0320(15) 0.0022(12) 0.0089(13) -0.0020(13)
O41 0.0686(19) 0.0431(15) 0.0381(14) 0.0168(11) 0.0128(13) 0.0036(14)
C42 0.0350(16) 0.0393(18) 0.0413(18) -0.0066(14) 0.0138(14) -0.0034(14)
O42 0.0424(16) 0.081(2) 0.075(2) -0.0188(18) 0.0323(16) -0.0024(16)
C51 0.0338(16) 0.059(2) 0.0241(13) -0.0039(14) 0.0085(12) -0.0192(15)
O51 0.0586(19) 0.112(3) 0.0273(12) 0.0081(15) 0.0154(13) -0.0343(19)
C52 0.0435(19) 0.0415(19) 0.0446(19) -0.0101(15) 0.0265(16) -0.0083(15)
O52 0.073(2) 0.0394(15) 0.088(2) -0.0159(15) 0.051(2) -0.0056(14)
C61 0.0354(16) 0.0445(18) 0.0226(13) -0.0020(12) 0.0059(11) -0.0145(14)
O61 0.0563(17) 0.0575(17) 0.0254(11) 0.0065(11) 0.0060(11) -0.0179(13)
C62 0.0328(15) 0.0384(16) 0.0258(13) 0.0049(12) 0.0047(11) -0.0053(13)
O62 0.0324(12) 0.0574(17) 0.0455(14) 0.0105(12) 0.0144(11) -0.0048(11)
C63 0.0442(19) 0.0399(18) 0.0380(17) -0.0058(14) 0.0100(15) -0.0107(15)
O63 0.080(2) 0.0384(16) 0.075(2) -0.0142(15) 0.0204(19) -0.0161(16)
C1 0.0246(12) 0.0249(12) 0.0199(11) 0.0009(9) 0.0077(9) 0.0015(9)
C2 0.0274(12) 0.0228(11) 0.0222(11) 0.0020(9) 0.0097(10) 0.0001(10)
C3 0.0318(14) 0.0243(12) 0.0243(12) 0.0024(10) 0.0101(11) -0.0027(11)
C4 0.0274(12) 0.0198(11) 0.0238(11) -0.0022(9) 0.0120(10) -0.0034(9)
O4 0.0259(10) 0.0275(10) 0.0354(11) 0.0073(8) 0.0092(9) 0.0004(8)
C5 0.0239(12) 0.0244(12) 0.0206(11) -0.0009(9) 0.0092(9) -0.0049(9)
P4 0.0270(3) 0.0211(3) 0.0226(3) -0.0005(2) 0.0065(3) 0.0004(3)
C411 0.0285(14) 0.0418(17) 0.0211(12) -0.0040(11) 0.0079(10) 0.0038(12)
C412 0.051(2) 0.0379(17) 0.0398(17) -0.0037(14) 0.0284(16) -0.0040(15)
C413 0.069(3) 0.049(2) 0.0405(19) -0.0029(16) 0.0339(19) -0.0100(19)
C414 0.0374(18) 0.082(3) 0.0307(16) -0.0122(18) 0.0187(14) -0.0028(19)
C415 0.076(3) 0.091(4) 0.040(2) -0.002(2) 0.026(2) 0.045(3)
C416 0.080(3) 0.070(3) 0.041(2) 0.008(2) 0.023(2) 0.046(3)
C421 0.028(4) 0.015(3) 0.046(6) -0.0044(16) -0.0025(19) 0.0004(15)
C422 0.049(3) 0.028(2) 0.087(6) -0.010(3) -0.027(4) 0.002(2)
C423 0.052(4) 0.029(3) 0.152(10) -0.021(4) -0.035(5) -0.003(3)
C424 0.051(4) 0.021(2) 0.114(7) -0.010(3) 0.010(4) -0.006(2)
C425 0.062(8) 0.019(3) 0.087(8) 0.006(3) 0.031(5) 0.004(3)
C426 0.037(4) 0.026(2) 0.044(4) 0.005(2) 0.018(3) 0.000(3)
C0 0.0255(12) 0.0238(12) 0.0215(11) 0.0036(9) 0.0077(9) 0.0023(10)
P5 0.0247(3) 0.0330(4) 0.0212(3) 0.0032(3) 0.0093(3) -0.0015(3)
C511 0.0288(14) 0.0456(18) 0.0318(15) -0.0012(13) 0.0139(12) 0.0037(13)
C512 0.086(4) 0.108(5) 0.059(3) 0.027(3) 0.052(3) 0.045(3)
C513 0.096(5) 0.111(5) 0.092(4) 0.009(4) 0.067(4) 0.044(4)
C514 0.052(2) 0.056(3) 0.072(3) -0.008(2) 0.022(2) 0.019(2)
C515 0.058(3) 0.052(2) 0.066(3) 0.006(2) 0.024(2) 0.023(2)
C516 0.049(2) 0.045(2) 0.053(2) 0.0057(17) 0.0273(18) 0.0155(17)
C521 0.0292(14) 0.0442(18) 0.0264(13) 0.0059(12) 0.0078(11) -0.0118(13)
C522 0.0367(17) 0.0431(19) 0.0401(18) 0.0092(14) 0.0092(14) -0.0125(15)
C523 0.057(3) 0.054(2) 0.053(2) 0.0196(19) 0.015(2) -0.012(2)
C524 0.059(3) 0.062(3) 0.051(2) 0.013(2) 0.014(2) -0.029(2)
C525 0.046(2) 0.078(3) 0.052(2) 0.018(2) 0.0044(19) -0.032(2)
C526 0.0321(17) 0.068(3) 0.045(2) 0.0201(19) 0.0049(15) -0.0145(17)

loop_
_atom_type_symbol
_atom_type_description
_atom_type_scat_dispersion_real
_atom_type_scat_dispersion_imag
_atom_type_scat_source
C C 0.0033 0.0016 'International Tables Vol C Tables 4.2.6.8 and 6.1.1.4'
H H 0 0 'International Tables Vol C Tables 4.2.6.8 and 6.1.1.4'
Co Co 0.3494 0.9721 'International Tables Vol C Tables 4.2.6.8 and 6.1.1.4'
O O 0.0106 0.006 'International Tables Vol C Tables 4.2.6.8 and 6.1.1.4'
P P 0.1023 0.0942 'International Tables Vol C Tables 4.2.6.8 and 6.1.1.4'
Ru Ru -1.2594 0.8363 'International Tables Vol C Tables 4.2.6.8 and 6.1.1.4'

loop_
_geom_angle_atom_site_label_1
_geom_angle_atom_site_label_2
_geom_angle_atom_site_label_3
_geom_angle
_geom_angle_site_symmetry_1
C12 Ru1 C13 91.28(14) .
C12 Ru1 C11 96.27(16) .
C13 Ru1 C11 98.23(15) .
C12 Ru1 C1 98.73(14) .
C13 Ru1 C1 94.29(12) .
C11 Ru1 C1 160.20(13) .
C12 Ru1 Ru3 93.89(11) .
C13 Ru1 Ru3 141.29(10) .
C11 Ru1 Ru3 119.20(11) .
C1 Ru1 Ru3 47.01(7) .
C12 Ru1 Ru2 145.48(12) .
C13 Ru1 Ru2 96.22(10) .
C11 Ru1 Ru2 115.77(10) .
C1 Ru1 Ru2 47.22(8) .
Ru3 Ru1 Ru2 60.185(9) .
C12 Ru1 H2 89.2(14) .
C13 Ru1 H2 177.6(14) .
C11 Ru1 H2 84.0(14) .
C1 Ru1 H2 83.3(14) .
Ru3 Ru1 H2 36.3(14) .
Ru2 Ru1 H2 82.1(14) .
C12 Ru1 H3 171.7(19) .
C13 Ru1 H3 97.0(19) .
C11 Ru1 H3 82.5(19) .
C1 Ru1 H3 80.8(19) .
Ru3 Ru1 H3 79.7(19) .
Ru2 Ru1 H3 33.7(19) .
H2 Ru1 H3 82(2) .
C23 Ru2 C22 93.00(14) .
C23 Ru2 C21 96.09(14) .
C22 Ru2 C21 95.96(13) .
C23 Ru2 C1 97.46(12) .
C22 Ru2 C1 92.44(12) .
C21 Ru2 C1 163.64(12) .
C23 Ru2 Ru1 93.78(9) .
C22 Ru2 Ru1 139.01(10) .
C21 Ru2 Ru1 123.34(9) .
C1 Ru2 Ru1 46.59(8) .
C23 Ru2 Ru3 143.99(10) .
C22 Ru2 Ru3 93.05(10) .
C21 Ru2 Ru3 118.49(10) .
C1 Ru2 Ru3 46.82(7) .
Ru1 Ru2 Ru3 59.902(9) .
C23 Ru2 H1 174.7(13) .
C22 Ru2 H1 92.3(13) .
C21 Ru2 H1 83.6(14) .
C1 Ru2 H1 82.0(14) .
Ru1 Ru2 H1 82.1(14) .
Ru3 Ru2 H1 35.2(14) .
C23 Ru2 H3 91(2) .
C22 Ru2 H3 176(2) .
C21 Ru2 H3 86(2) .
C1 Ru2 H3 85(2) .
Ru1 Ru2 H3 38(2) .
Ru3 Ru2 H3 83(2) .
H1 Ru2 H3 84(3) .
C33 Ru3 C32 91.59(16) .
C33 Ru3 C31 96.50(14) .
C32 Ru3 C31 95.66(15) .
C33 Ru3 C1 96.16(12) .
C32 Ru3 C1 94.90(13) .
C31 Ru3 C1 163.25(13) .
C33 Ru3 Ru1 142.61(10) .
C32 Ru3 Ru1 94.63(11) .
C31 Ru3 Ru1 119.41(10) .
C1 Ru3 Ru1 46.61(8) .
C33 Ru3 Ru2 93.97(10) .
C32 Ru3 Ru2 141.90(11) .
C31 Ru3 Ru2 120.99(10) .
C1 Ru3 Ru2 47.04(8) .
Ru1 Ru3 Ru2 59.913(9) .
C33 Ru3 H1 90.5(14) .
C32 Ru3 H1 177.3(14) .
C31 Ru3 H1 85.9(14) .
C1 Ru3 H1 83.1(14) .
Ru1 Ru3 H1 82.6(14) .
Ru2 Ru3 H1 36.1(14) .
C33 Ru3 H2 175.1(14) .
C32 Ru3 H2 93.3(14) .
C31 Ru3 H2 82.6(14) .
C1 Ru3 H2 83.8(14) .
Ru1 Ru3 H2 37.2(14) .
Ru2 Ru3 H2 82.4(14) .
H1 Ru3 H2 84.7(19) .
C41 Co4 C42 103.87(17) .
C41 Co4 C5 136.94(14) .
C42 Co4 C5 108.78(15) .
C41 Co4 P4 106.35(11) .
C42 Co4 P4 94.50(12) .
C5 Co4 P4 98.36(8) .
C41 Co4 Co6 97.70(11) .
C42 Co4 Co6 99.99(12) .
C5 Co4 Co6 49.94(8) .
P4 Co4 Co6 147.99(3) .
C41 Co4 Co5 92.49(12) .
C42 Co4 Co5 155.81(12) .
C5 Co4 Co5 48.89(8) .
P4 Co4 Co5 97.87(3) .
Co6 Co4 Co5 59.644(17) .
C52 Co5 C51 103.37(18) .
C52 Co5 C5 93.34(14) .
C51 Co5 C5 149.13(15) .
C52 Co5 P5 96.41(13) .
C51 Co5 P5 99.60(11) .
C5 Co5 P5 104.16(8) .
C52 Co5 Co6 97.83(12) .
C51 Co5 Co6 101.52(11) .
C5 Co5 Co6 49.91(8) .
P5 Co5 Co6 150.97(3) .
C52 Co5 Co4 141.57(11) .
C51 Co5 Co4 111.16(14) .
C5 Co5 Co4 48.23(9) .
P5 Co5 Co4 94.02(3) .
Co6 Co5 Co4 59.757(17) .
C63 Co6 C62 96.59(17) .
C63 Co6 C61 108.51(17) .
C62 Co6 C61 102.55(15) .
C63 Co6 C5 99.22(15) .
C62 Co6 C5 105.85(13) .
C61 Co6 C5 137.30(13) .
C63 Co6 Co5 98.87(13) .
C62 Co6 Co5 152.47(10) .
C61 Co6 Co5 93.95(11) .
C5 Co6 Co5 49.20(8) .
C63 Co6 Co4 147.73(12) .
C62 Co6 Co4 94.97(11) .
C61 Co6 Co4 98.16(11) .
C5 Co6 Co4 48.56(8) .
Co5 Co6 Co4 60.600(16) .
O11 C11 Ru1 176.6(3) .
O12 C12 Ru1 177.6(3) .
O13 C13 Ru1 178.3(3) .
O21 C21 Ru2 176.5(3) .
O22 C22 Ru2 176.9(3) .
O23 C23 Ru2 177.6(3) .
O31 C31 Ru3 178.4(3) .
O32 C32 Ru3 179.0(3) .
O33 C33 Ru3 178.1(3) .
O41 C41 Co4 175.5(3) .
O42 C42 Co4 178.7(4) .
O51 C51 Co5 176.7(4) .
O52 C52 Co5 176.9(3) .
O61 C61 Co6 176.5(3) .
O62 C62 Co6 178.3(3) .
O63 C63 Co6 178.2(4) .
C2 C1 Ru1 134.4(2) .
C2 C1 Ru3 126.0(2) .
Ru1 C1 Ru3 86.38(11) .
C2 C1 Ru2 122.7(2) .
Ru1 C1 Ru2 86.20(11) .
Ru3 C1 Ru2 86.14(10) .
C3 C2 C1 174.8(3) .
C2 C3 C4 175.1(3) .
O4 C4 C3 120.2(3) .
O4 C4 C5 123.4(3) .
C3 C4 C5 116.5(2) .
C4 C5 Co4 130.6(2) .
C4 C5 Co5 132.1(2) .
Co4 C5 Co5 82.88(11) .
C4 C5 Co6 130.0(2) .
Co4 C5 Co6 81.50(11) .
Co5 C5 Co6 80.90(10) .
C421 P4 C0 106.0(6) .
C431 P4 C0 107.5(18) .
C421 P4 C411 101.9(7) .
C431 P4 C411 101.8(18) .
C0 P4 C411 102.61(13) .
C421 P4 Co4 116.9(6) .
C431 P4 Co4 115.8(18) .
C0 P4 Co4 110.85(9) .
C411 P4 Co4 117.04(11) .
C416 C411 C412 117.9(3) .
C416 C411 P4 119.7(3) .
C412 C411 P4 122.3(2) .
C413 C412 C411 120.4(3) .
C413 C412 H412 119.8 .
C411 C412 H412 119.8 .
C414 C413 C412 119.4(4) .
C414 C413 H413 120.3 .
C412 C413 H413 120.3 .
C415 C414 C413 120.0(4) .
C415 C414 H414 120 .
C413 C414 H414 120 .
C414 C415 C416 120.9(4) .
C414 C415 H415 119.6 .
C416 C415 H415 119.6 .
C411 C416 C415 121.4(4) .
C411 C416 H416 119.3 .
C415 C416 H416 119.3 .
C426 C421 C422 118.0(10) .
C426 C421 P4 122.2(11) .
C422 C421 P4 118.2(11) .
C423 C422 C421 119.7(8) .
C423 C422 H422 120.1 .
C421 C422 H422 120.1 .
C422 C423 C424 120.3(6) .
C422 C423 H423 119.8 .
C424 C423 H423 119.8 .
C423 C424 C425 121.2(8) .
C423 C424 H424 119.4 .
C425 C424 H424 119.4 .
C424 C425 C426 117.4(14) .
C424 C425 H425 121.3 .
C426 C425 H425 121.3 .
C421 C426 C425 123.0(13) .
C421 C426 H426 118.5 .
C425 C426 H426 118.5 .
C436 C431 C432 115(4) .
C436 C431 P4 119(4) .
C432 C431 P4 123(3) .
C433 C432 C431 121(2) .
C433 C432 H432 119.6 .
C431 C432 H432 119.6 .
C434 C433 C432 121.8(13) .
C434 C433 H433 119.1 .
C432 C433 H433 119.1 .
C435 C434 C433 115(2) .
C435 C434 H434 122.6 .
C433 C434 H434 122.6 .
C434 C435 C436 127(4) .
C434 C435 H435 116.6 .
C436 C435 H435 116.6 .
C431 C436 C435 119(3) .
C431 C436 H436 120.7 .
C435 C436 H436 120.7 .
P4 C0 P5 108.83(14) .
P4 C0 H0A 109.9 .
P5 C0 H0A 109.9 .
P4 C0 H0B 109.9 .
P5 C0 H0B 109.9 .
H0A C0 H0B 108.3 .
C521 P5 C511 103.33(16) .
C521 P5 C0 102.33(15) .
C511 P5 C0 104.84(13) .
C521 P5 Co5 121.32(11) .
C511 P5 Co5 112.74(12) .
C0 P5 Co5 110.63(10) .
C516 C511 C512 116.7(4) .
C516 C511 P5 122.9(3) .
C512 C511 P5 119.9(3) .
C511 C512 C513 121.3(4) .
C511 C512 H512 119.3 .
C513 C512 H512 119.3 .
C514 C513 C512 121.1(4) '. '

loop_
_geom_bond_atom_site_label_1
_geom_bond_atom_site_label_2
_geom_bond_distance
Ru1 C12 1.909(3)
Ru1 C13 1.912(3)
Ru1 C11 1.982(4)
Ru1 C1 2.071(3)
Ru1 Ru3 2.8448(4)
Ru1 Ru2 2.8451(4)
Ru1 H2 1.79(4)
Ru1 H3 1.86(6)
Ru2 C23 1.902(3)
Ru2 C22 1.915(3)
Ru2 C21 1.966(3)
Ru2 C1 2.093(3)
Ru2 Ru3 2.8529(4)
Ru2 H1 1.77(4)
Ru2 H3 1.66(6)
Ru3 C33 1.911(3)
Ru3 C32 1.920(4)
Ru3 C31 1.981(3)
Ru3 C1 2.085(3)
Ru3 H1 1.74(4)
Ru3 H2 1.76(4)
Co4 C41 1.783(3)
Co4 C42 1.787(4)
Co4 C5 1.873(3)
Co4 P4 2.1999(8)
Co4 Co6 2.4705(6)
Co4 Co5 2.4914(6)
Co5 C52 1.778(4)
Co5 C51 1.796(3)
Co5 C5 1.892(3)
Co5 P5 2.1861(9)
Co5 Co6 2.4677(6)
Co6 C63 1.789(4)
Co6 C62 1.789(4)
Co6 C61 1.813(3)
Co6 C5 1.912(3)
C11 O11 1.122(4)
C12 O12 1.125(4)
C13 O13 1.131(4)
C21 O21 1.130(4)
C22 O22 1.130(4)
C23 O23 1.135(4)
C31 O31 1.125(4)
C32 O32 1.125(4)
C33 O33 1.128(4)
C41 O41 1.150(4)
C42 O42 1.134(4)
C51 O51 1.141(4)
C52 O52 1.136(5)
C61 O61 1.136(4)
C62 O62 1.139(4)
C63 O63 1.132(5)
C1 C2 1.401(4)
C2 C3 1.210(4)
C3 C4 1.437(4)
C4 O4 1.235(3)
C4 C5 1.460(4)
P4 C421 1.816(13)
P4 C431 1.82(5)
P4 C0 1.828(3)
P4 C411 1.833(3)
C411 C416 1.374(5)
C411 C412 1.400(5)
C412 C413 1.398(5)
C412 H412 0.95
C413 C414 1.396(6)
C413 H413 0.95
C414 C415 1.341(7)
C414 H414 0.95
C415 C416 1.386(6)
C415 H415 0.95
C416 H416 0.95
C421 C426 1.37(2)
C421 C422 1.401(17)
C422 C423 1.377(8)
C422 H422 0.95
C423 C424 1.380(11)
C423 H423 0.95
C424 C425 1.38(2)
C424 H424 0.95
C425 C426 1.38(2)
C425 H425 0.95
C426 H426 0.95
C431 C436 1.37(6)
C431 C432 1.46(6)
C432 C433 1.404(18)
C432 H432 0.95
C433 C434 1.36(2)
C433 H433 0.95
C434 C435 1.35(5)
C434 H434 0.95
C435 C436 1.38(5)
C435 H435 0.95
C436 H436 0.95
C0 P5 1.832(3)
C0 H0A 0.99
C0 H0B 0.99
P5 C521 1.816(3)
P5 C511 1.819(3)
C511 C516 1.357(5)
C511 C512 1.380(5)
C512 C513 1.392(6)
C512 H512 0.95
C513 C514 1.366(6)
C513 H513 0.95
C514 C515 1.361(6)
C514 H514 0.95
C515 C516 1.384(5)
C515 H515 0.95
C516 H516 0.95
C521 C522 1.393(5)
C521 C526 1.397(5)
C522 C523 1.392(5)
C522 H522 0.95
C523 C524 1.377(6)
C523 H523 0.95
C524 C525 1.377(7)
C524 H524 0.95
C525 C526 1.393(6)
C525 H525 0.95
C526 H526 0.95
